data_4062569
loop_
_publ_author_name
'Dorogov, Konstantin Yu.'
'Dumont, Elise'
'Ho, Nam-Nhat'
'Churakov, Andrei V.'
'Kuzmina, Lyudmila G.'
'Poblet, Josep-Maria'
'Schultz, Arthur J.'
'Howard, Judith A. K.'
'Bau, Robert'
'Lledos, Agusti'
'Nikonov, Georgii I.'

_publ_contact_author
; Dr Georgii I. Nikonov
  Department of Chemistry, Moscow State University
  Vorob'evy Gory, Moscow 119899, Russia
;
_publ_section_title
'Neutron and X-ray Diffraction Studies and DFT Calculations of Asymmetric Bis(silyl) Niobocene Hydrides'
_journal_issue 12
_journal_name_full Organometallics
_journal_page_first 2845
_journal_page_last 2847
_journal_paper_doi 10.1021/om034239a
_journal_volume 23
_journal_year 2004
_chemical_formula_sum 'C14 H24 F Nb Si2'
_chemical_formula_weight 360.42
_chemical_name_common
;  
(dimethylsilyl)(dimethylfluorosilyl)niobocene hydrid 
;
_chemical_name_systematic
;  
bis(cyclopentadienyl)(dimethylsilyl)
(dimethylfluorosilyl)(hydrido) niobium (V) 
;
_space_group_IT_number 19
_space_group_name_Hall 'P 2ac 2ab'
_space_group_name_H-M_alt 'P 21 21 21'
_symmetry_cell_setting orthorhombic
_symmetry_space_group_name_H-M 'P 21 21 21'
_atom_sites_solution_hydrogens difmap
_atom_sites_solution_primary direct
_atom_sites_solution_secondary difmap
_audit_creation_date 2004-04-16T09:30
_audit_creation_method SHELXL-97
_audit_update_record ' 2004-04-16T09:30  Initial CIF as created by GSAS2CIF'
_cell_angle_alpha 90.00
_cell_angle_beta 90.00
_cell_angle_gamma 90.00
_cell_formula_units_Z 4
_cell_length_a 7.9990(3)
_cell_length_b 23.0146(8)
_cell_length_c 8.7090(3)
_cell_measurement_reflns_used 2930
_cell_measurement_temperature 120(2)
_cell_measurement_theta_max 30.47
_cell_measurement_theta_min 2.50
_cell_volume 1603.27(10)
_computing_structure_refinement 'SHELXL-97 (Sheldrick, 1997)'
_computing_structure_solution 'SHELXS-97 (Sheldrick, 1990)'
_diffrn_ambient_temperature 120(2)
_diffrn_measured_fraction_theta_full 0.999
_diffrn_measured_fraction_theta_max 0.999
_diffrn_measurement_device_type 'Bruker SMART CCD'
_diffrn_measurement_method \w
_diffrn_radiation_monochromator graphite
_diffrn_radiation_source 'fine-focus sealed tube'
_diffrn_radiation_type MoK\a
_diffrn_radiation_wavelength 0.71073
_diffrn_reflns_av_R_equivalents 0.0442
_diffrn_reflns_av_sigmaI/netI 0.0353
_diffrn_reflns_limit_h_max 10
_diffrn_reflns_limit_h_min -10
_diffrn_reflns_limit_k_max 24
_diffrn_reflns_limit_k_min -29
_diffrn_reflns_limit_l_max 11
_diffrn_reflns_limit_l_min -11
_diffrn_reflns_number 11302
_diffrn_reflns_theta_full 27.50
_diffrn_reflns_theta_max 27.50
_diffrn_reflns_theta_min 1.77
_exptl_absorpt_coefficient_mu 0.893
_exptl_absorpt_correction_T_max 0.9320
_exptl_absorpt_correction_T_min 0.6895
_exptl_absorpt_correction_type multi-scan
_exptl_crystal_colour 'light brown'
_exptl_crystal_density_diffrn 1.493
_exptl_crystal_density_method 'not measured'
_exptl_crystal_description needle
_exptl_crystal_F_000 744
_exptl_crystal_size_max 0.45
_exptl_crystal_size_mid 0.10
_exptl_crystal_size_min 0.08
_refine_diff_density_max 0.569
_refine_diff_density_min -0.426
_refine_diff_density_rms 0.066
_refine_ls_abs_structure_details 'Flack H D (1983), Acta Cryst. A39, 876-881'
_refine_ls_abs_structure_Flack -0.04(4)
_refine_ls_extinction_coef 0.0003(3)
_refine_ls_extinction_expression Fc^*^=kFc[1+0.001xFc^2^\l^3^/sin(2\q)]^-1/4^
_refine_ls_extinction_method SHELXL
_refine_ls_goodness_of_fit_all 1.43
_refine_ls_goodness_of_fit_ref 1.053
_refine_ls_hydrogen_treatment refall
_refine_ls_matrix_type full
_refine_ls_number_parameters 265
_refine_ls_number_reflns 3683
_refine_ls_number_restraints 0
_refine_ls_restrained_S_all 1.053
_refine_ls_R_factor_all 0.0278
_refine_ls_R_factor_gt 0.0262
_refine_ls_shift/su_max 0.001
_refine_ls_shift/su_mean 0.000
_refine_ls_structure_factor_coef Fsqd
_refine_ls_weighting_details 'calc w=1/[\s^2^(Fo^2^)+(0.0380P)^2^+0.3410P] where P=(Fo^2^+2Fc^2^)/3'
_refine_ls_weighting_scheme calc
_refine_ls_wR_factor_gt 0.0643
_refine_ls_wR_factor_ref 0.0653
_reflns_number_gt 3562
_reflns_number_total 3683
_reflns_threshold_expression I>2\s(I)
_cod_data_source_file om034239asi20040421_035914-EDITED.cif
_cod_data_source_block a
_cod_original_cell_volume 1603.3(1)
_cod_database_code 4062569

loop_
_symmetry_equiv_pos_as_xyz
'x, y, z'
'-x+1/2, -y, z+1/2'
'-x, y+1/2, -z+1/2'
'x+1/2, -y+1/2, -z'

loop_
_atom_site_label
_atom_site_type_symbol
_atom_site_fract_x
_atom_site_fract_y
_atom_site_fract_z
_atom_site_U_iso_or_equiv
_atom_site_adp_type
_atom_site_occupancy
_atom_site_symmetry_multiplicity
_atom_site_calc_flag
_atom_site_refinement_flags
_atom_site_disorder_assembly
_atom_site_disorder_group
Nb1 Nb 0.56294(3) 0.145057(10) 0.77290(2) 0.01467(7) Uani 1 1 d . . .
Si1 Si 0.48381(9) 0.15942(3) 0.48385(9) 0.01836(17) Uani 1 1 d . . .
Si2 Si 0.45758(10) 0.04022(3) 0.84939(9) 0.01922(16) Uani 1 1 d . . .
F1 F 0.5369(3) 0.22180(11) 0.4147(3) 0.0223(6) Uani 0.63 1 d P . .
F2 F 0.5105(6) 0.0222(2) 1.0177(6) 0.0304(11) Uani 0.37 1 d P . .
C1 C 0.8028(4) 0.08643(14) 0.8318(4) 0.0236(6) Uani 1 1 d . . .
C2 C 0.7994(4) 0.09427(14) 0.6722(4) 0.0235(6) Uani 1 1 d . . .
C3 C 0.8241(3) 0.15357(14) 0.6374(3) 0.0232(6) Uani 1 1 d . . .
C4 C 0.8399(4) 0.18314(14) 0.7796(4) 0.0275(6) Uani 1 1 d . . .
C5 C 0.8270(4) 0.14198(17) 0.8990(4) 0.0276(6) Uani 1 1 d . . .
C6 C 0.2814(4) 0.17335(14) 0.8224(4) 0.0236(6) Uani 1 1 d . . .
C7 C 0.3530(4) 0.15947(14) 0.9669(4) 0.0262(7) Uani 1 1 d . . .
C8 C 0.4833(4) 0.19972(14) 0.9934(4) 0.0282(7) Uani 1 1 d . . .
C9 C 0.4893(4) 0.23892(14) 0.8682(4) 0.0269(7) Uani 1 1 d . . .
C10 C 0.3637(4) 0.22338(13) 0.7619(4) 0.0249(6) Uani 1 1 d . . .
C11 C 0.2544(4) 0.15651(14) 0.4339(4) 0.0251(7) Uani 1 1 d . . .
C12 C 0.5892(4) 0.10826(15) 0.3447(4) 0.0271(7) Uani 1 1 d . . .
C13 C 0.5428(4) -0.02146(13) 0.7295(4) 0.0313(7) Uani 1 1 d . . .
C14 C 0.2259(4) 0.02836(18) 0.8436(5) 0.0335(8) Uani 1 1 d . . .
H H 0.478(5) 0.0968(16) 0.646(5) 0.049(13) Uiso 1 1 d . . .
H1 H 0.798(4) 0.0513(15) 0.879(4) 0.021(8) Uiso 1 1 d . . .
H2 H 0.784(4) 0.0712(15) 0.604(4) 0.016(8) Uiso 1 1 d . . .
H3 H 0.838(4) 0.1691(13) 0.537(4) 0.011(7) Uiso 1 1 d . . .
H4 H 0.871(4) 0.2259(15) 0.785(4) 0.027(9) Uiso 1 1 d . . .
H5 H 0.835(6) 0.144(2) 1.007(5) 0.054(12) Uiso 1 1 d . . .
H6 H 0.202(4) 0.1585(13) 0.778(4) 0.018(8) Uiso 1 1 d . . .
H7 H 0.319(5) 0.1299(18) 1.032(5) 0.039(11) Uiso 1 1 d . . .
H8 H 0.540(5) 0.2034(16) 1.077(5) 0.031(9) Uiso 1 1 d . . .
H9 H 0.552(5) 0.2670(17) 0.852(4) 0.038(11) Uiso 1 1 d . . .
H10 H 0.335(4) 0.2446(14) 0.672(4) 0.023(9) Uiso 1 1 d . . .
H11A H 0.203(4) 0.1229(16) 0.464(4) 0.024(9) Uiso 1 1 d . . .
H11B H 0.231(6) 0.1561(19) 0.321(6) 0.060(13) Uiso 1 1 d . . .
H11C H 0.185(5) 0.1924(18) 0.477(5) 0.047(11) Uiso 1 1 d . . .
H12A H 0.568(6) 0.070(2) 0.378(5) 0.060(13) Uiso 1 1 d . . .
H12B H 0.547(5) 0.1128(17) 0.252(5) 0.043(11) Uiso 1 1 d . . .
H12C H 0.717(5) 0.1154(15) 0.337(4) 0.030(9) Uiso 1 1 d . . .
H13A H 0.505(5) -0.0161(17) 0.617(4) 0.034(10) Uiso 1 1 d . . .
H13B H 0.509(5) -0.0552(17) 0.770(5) 0.039(10) Uiso 1 1 d . . .
H13C H 0.658(6) -0.0246(17) 0.710(5) 0.045(12) Uiso 1 1 d . . .
H14A H 0.156(7) 0.058(2) 0.897(6) 0.068(15) Uiso 1 1 d . . .
H14B H 0.206(6) -0.008(2) 0.859(5) 0.058(15) Uiso 1 1 d . . .
H14C H 0.182(5) 0.0320(17) 0.756(5) 0.037(11) Uiso 1 1 d . . .

loop_
_atom_site_aniso_label
_atom_site_aniso_U_11
_atom_site_aniso_U_22
_atom_site_aniso_U_33
_atom_site_aniso_U_23
_atom_site_aniso_U_13
_atom_site_aniso_U_12
Nb1 0.01365(11) 0.01487(11) 0.01547(11) -0.00029(9) -0.00048(8) 0.00118(9)
Si1 0.0188(4) 0.0191(4) 0.0172(3) 0.0010(3) -0.0006(3) 0.0024(3)
Si2 0.0196(4) 0.0160(3) 0.0220(4) 0.0045(3) 0.0009(3) -0.0006(3)
F1 0.0285(15) 0.0166(12) 0.0218(12) 0.0074(10) -0.0021(11) -0.0048(11)
F2 0.039(3) 0.028(3) 0.024(2) 0.007(2) -0.003(2) -0.002(2)
C1 0.0146(13) 0.0269(16) 0.0293(15) 0.0064(12) -0.0028(12) 0.0029(12)
C2 0.0151(13) 0.0287(16) 0.0266(15) -0.0042(13) 0.0010(12) 0.0050(12)
C3 0.0133(12) 0.0292(17) 0.0270(15) 0.0018(13) 0.0028(10) -0.0022(12)
C4 0.0184(13) 0.0287(16) 0.0356(17) -0.0024(15) -0.0019(14) -0.0067(11)
C5 0.0185(13) 0.0352(17) 0.0292(15) 0.0003(15) -0.0070(11) 0.0002(14)
C6 0.0167(14) 0.0273(16) 0.0270(15) -0.0065(13) 0.0004(12) 0.0080(12)
C7 0.0250(15) 0.0323(18) 0.0213(14) 0.0007(12) 0.0094(12) 0.0075(12)
C8 0.0361(18) 0.0277(16) 0.0209(15) -0.0084(12) -0.0012(13) 0.0084(13)
C9 0.0328(17) 0.0166(15) 0.0313(17) -0.0057(12) 0.0014(13) 0.0042(13)
C10 0.0299(15) 0.0199(13) 0.0250(15) -0.0015(12) 0.0021(13) 0.0127(11)
C11 0.0235(14) 0.0269(18) 0.0249(15) 0.0015(12) -0.0050(11) 0.0044(12)
C12 0.0291(18) 0.0331(18) 0.0191(15) -0.0031(12) 0.0019(13) 0.0064(13)
C13 0.0313(17) 0.0210(14) 0.0414(18) 0.0013(13) -0.0038(17) 0.0021(12)
C14 0.0257(17) 0.030(2) 0.045(2) 0.0044(16) 0.0036(16) -0.0057(14)

loop_
_atom_type_symbol
_atom_type_description
_atom_type_scat_dispersion_real
_atom_type_scat_dispersion_imag
_atom_type_scat_source
C C 0.0033 0.0016 'International Tables Vol C Tables 4.2.6.8 and 6.1.1.4'
H H 0.0000 0.0000 'International Tables Vol C Tables 4.2.6.8 and 6.1.1.4'
F F 0.0171 0.0103 'International Tables Vol C Tables 4.2.6.8 and 6.1.1.4'
Si Si 0.0817 0.0704 'International Tables Vol C Tables 4.2.6.8 and 6.1.1.4'
Nb Nb -2.0727 0.6215 'International Tables Vol C Tables 4.2.6.8 and 6.1.1.4'

loop_
_geom_angle_atom_site_label_1
_geom_angle_atom_site_label_2
_geom_angle_atom_site_label_3
_geom_angle
_geom_angle_site_symmetry_1
_geom_angle_site_symmetry_3
_geom_angle_publ_flag
C5 Nb1 C8 83.17(12) . . ?
C5 Nb1 C4 34.45(12) . . ?
C8 Nb1 C4 91.99(12) . . ?
C5 Nb1 C6 139.70(11) . . ?
C8 Nb1 C6 57.15(11) . . ?
C4 Nb1 C6 140.66(11) . . ?
C5 Nb1 C9 94.90(12) . . ?
C8 Nb1 C9 34.53(11) . . ?
C4 Nb1 C9 83.58(11) . . ?
C6 Nb1 C9 57.11(12) . . ?
C5 Nb1 C2 56.83(11) . . ?
C8 Nb1 C2 139.95(11) . . ?
C4 Nb1 C2 56.85(11) . . ?
C6 Nb1 C2 161.37(11) . . ?
C9 Nb1 C2 139.92(12) . . ?
C5 Nb1 C1 34.52(12) . . ?
C8 Nb1 C1 109.76(11) . . ?
C4 Nb1 C1 57.22(11) . . ?
C6 Nb1 C1 150.45(12) . . ?
C9 Nb1 C1 129.14(11) . . ?
C2 Nb1 C1 34.03(11) . . ?
C5 Nb1 C7 107.42(11) . . ?
C8 Nb1 C7 34.35(11) . . ?
C4 Nb1 C7 125.54(12) . . ?
C6 Nb1 C7 34.47(11) . . ?
C9 Nb1 C7 57.24(11) . . ?
C2 Nb1 C7 151.38(11) . . ?
C1 Nb1 C7 119.04(11) . . ?
C5 Nb1 C3 57.23(11) . . ?
C8 Nb1 C3 125.73(11) . . ?
C4 Nb1 C3 34.43(11) . . ?
C6 Nb1 C3 152.42(11) . . ?
C9 Nb1 C3 108.11(12) . . ?
C2 Nb1 C3 34.23(11) . . ?
C1 Nb1 C3 57.11(11) . . ?
C7 Nb1 C3 159.89(11) . . ?
C5 Nb1 C10 128.88(12) . . ?
C8 Nb1 C10 57.32(11) . . ?
C4 Nb1 C10 109.94(11) . . ?
C6 Nb1 C10 34.65(11) . . ?
C9 Nb1 C10 34.25(11) . . ?
C2 Nb1 C10 151.06(11) . . ?
C1 Nb1 C10 163.35(11) . . ?
C7 Nb1 C10 57.50(11) . . ?
C3 Nb1 C10 119.60(11) . . ?
C5 Nb1 Si1 131.45(8) . . ?
C8 Nb1 Si1 130.10(8) . . ?
C4 Nb1 Si1 101.64(9) . . ?
C6 Nb1 Si1 84.88(8) . . ?
C9 Nb1 Si1 99.23(8) . . ?
C2 Nb1 Si1 84.27(8) . . ?
C1 Nb1 Si1 118.02(8) . . ?
C7 Nb1 Si1 119.30(8) . . ?
C3 Nb1 Si1 74.23(7) . . ?
C10 Nb1 Si1 72.96(8) . . ?
C5 Nb1 Si2 98.02(10) . . ?
C8 Nb1 Si2 101.18(9) . . ?
C4 Nb1 Si2 128.79(8) . . ?
C6 Nb1 Si2 84.40(9) . . ?
C9 Nb1 Si2 131.30(9) . . ?
C2 Nb1 Si2 84.17(8) . . ?
C1 Nb1 Si2 71.81(8) . . ?
C7 Nb1 Si2 74.10(8) . . ?
C3 Nb1 Si2 118.35(8) . . ?
C10 Nb1 Si2 118.86(8) . . ?
Si1 Nb1 Si2 106.31(3) . . ?
C5 Nb1 H 129.2(13) . . ?
C8 Nb1 H 139.2(14) . . ?
C4 Nb1 H 128.8(14) . . ?
C6 Nb1 H 85.3(14) . . ?
C9 Nb1 H 135.6(13) . . ?
C2 Nb1 H 76.2(14) . . ?
C1 Nb1 H 95.2(13) . . ?
C7 Nb1 H 105.3(14) . . ?
C3 Nb1 H 94.8(14) . . ?
C10 Nb1 H 101.4(13) . . ?
Si1 Nb1 H 50.6(13) . . ?
Si2 Nb1 H 56.0(14) . . ?
F1 Si1 C11 101.62(15) . . ?
F1 Si1 C12 101.42(15) . . ?
C11 Si1 C12 105.30(15) . . ?
F1 Si1 H 154.5(12) . . ?
C11 Si1 H 96.5(12) . . ?
C12 Si1 H 90.9(12) . . ?
F1 Si1 Nb1 114.05(10) . . ?
C11 Si1 Nb1 116.92(10) . . ?
C12 Si1 Nb1 115.51(11) . . ?
H Si1 Nb1 40.7(11) . . ?
F2 Si2 C14 104.6(2) . . ?
F2 Si2 C13 102.7(2) . . ?
C14 Si2 C13 103.44(17) . . ?
F2 Si2 H 151.6(11) . . ?
C14 Si2 H 97.9(11) . . ?
C13 Si2 H 88.5(10) . . ?
F2 Si2 Nb1 112.79(19) . . ?
C14 Si2 Nb1 116.22(13) . . ?
C13 Si2 Nb1 115.59(12) . . ?
H Si2 Nb1 40.0(10) . . ?
C2 C1 C5 107.2(3) . . ?
C2 C1 Nb1 72.58(17) . . ?
C5 C1 Nb1 72.01(17) . . ?
C2 C1 H1 124(2) . . ?
C5 C1 H1 128(2) . . ?
Nb1 C1 H1 124(2) . . ?
C1 C2 C3 109.5(3) . . ?
C1 C2 Nb1 73.39(18) . . ?
C3 C2 Nb1 73.54(17) . . ?
C1 C2 H2 130(2) . . ?
C3 C2 H2 120(2) . . ?
Nb1 C2 H2 118(2) . . ?
C2 C3 C4 106.8(3) . . ?
C2 C3 Nb1 72.24(17) . . ?
C4 C3 Nb1 71.85(17) . . ?
C2 C3 H3 125.2(18) . . ?
C4 C3 H3 127.7(18) . . ?
Nb1 C3 H3 125.8(19) . . ?
C5 C4 C3 108.4(3) . . ?
C5 C4 Nb1 72.74(17) . . ?
C3 C4 Nb1 73.71(16) . . ?
C5 C4 H4 129(2) . . ?
C3 C4 H4 122(2) . . ?
Nb1 C4 H4 125.8(19) . . ?
C4 C5 C1 108.1(3) . . ?
C4 C5 Nb1 72.82(18) . . ?
C1 C5 Nb1 73.47(17) . . ?
C4 C5 H5 134(3) . . ?
C1 C5 H5 118(3) . . ?
Nb1 C5 H5 121(3) . . ?
C7 C6 C10 108.8(3) . . ?
C7 C6 Nb1 73.59(17) . . ?
C10 C6 Nb1 73.60(17) . . ?
C7 C6 H6 130(2) . . ?
C10 C6 H6 121(2) . . ?
Nb1 C6 H6 122(2) . . ?
C8 C7 C6 107.2(3) . . ?
C8 C7 Nb1 71.94(17) . . ?
C6 C7 Nb1 71.94(17) . . ?
C8 C7 H7 127(3) . . ?
C6 C7 H7 126(3) . . ?
Nb1 C7 H7 122(2) . . ?
C7 C8 C9 108.4(3) . . ?
C7 C8 Nb1 73.71(17) . . ?
C9 C8 Nb1 72.95(18) . . ?
C7 C8 H8 126(3) . . ?
C9 C8 H8 125(3) . . ?
Nb1 C8 H8 126(3) . . ?
C10 C9 C8 108.6(3) . . ?
C10 C9 Nb1 73.65(16) . . ?
C8 C9 Nb1 72.51(18) . . ?
C10 C9 H9 121(3) . . ?
C8 C9 H9 130(3) . . ?
Nb1 C9 H9 120(3) . . ?
C9 C10 C6 106.9(3) . . ?
C9 C10 Nb1 72.10(17) . . ?
C6 C10 Nb1 71.75(16) . . ?
C9 C10 H10 126(2) . . ?
C6 C10 H10 127(2) . . ?
Nb1 C10 H10 125(2) . . ?
Si1 C11 H11A 114(2) . . ?
Si1 C11 H11B 114(3) . . ?
H11A C11 H11B 101(3) . . ?
Si1 C11 H11C 113(2) . . ?
H11A C11 H11C 109(3) . . ?
H11B C11 H11C 105(3) . . ?
Si1 C12 H12A 108(3) . . ?
Si1 C12 H12B 110(3) . . ?
H12A C12 H12B 109(4) . . ?
Si1 C12 H12C 112(2) . . ?
H12A C12 H12C 110(3) . . ?
H12B C12 H12C 107(3) . . ?
Si2 C13 H13A 109(2) . . ?
Si2 C13 H13B 109(2) . . ?
H13A C13 H13B 113(3) . . ?
Si2 C13 H13C 121(3) . . ?
H13A C13 H13C 97(4) . . ?
H13B C13 H13C 108(3) . . ?
Si2 C14 H14A 116(3) . . ?
Si2 C14 H14B 109(3) . . ?
H14A C14 H14B 119(4) . . ?
Si2 C14 H14C 115(3) . . ?
H14A C14 H14C 97(4) . . ?
H14B C14 H14C 99(4) . . ?

loop_
_geom_bond_atom_site_label_1
_geom_bond_atom_site_label_2
_geom_bond_distance
_geom_bond_site_symmetry_2
_geom_bond_publ_flag
Nb1 C5 2.382(3) . ?
Nb1 C8 2.382(3) . ?
Nb1 C4 2.383(3) . ?
Nb1 C6 2.384(3) . ?
Nb1 C9 2.388(3) . ?
Nb1 C2 2.390(3) . ?
Nb1 C1 2.401(3) . ?
Nb1 C7 2.405(3) . ?
Nb1 C3 2.407(3) . ?
Nb1 C10 2.408(3) . ?
Nb1 Si1 2.6167(8) . ?
Nb1 Si2 2.6411(8) . ?
Nb1 H 1.71(4) . ?
Si1 F1 1.614(3) . ?
Si1 C11 1.887(3) . ?
Si1 C12 1.888(3) . ?
Si1 H 2.02(4) . ?
Si2 F2 1.581(5) . ?
Si2 C14 1.874(4) . ?
Si2 C13 1.889(3) . ?
Si2 H 2.20(4) . ?
C1 C2 1.402(5) . ?
C1 C5 1.419(5) . ?
C1 H1 0.91(3) . ?
C2 C3 1.412(5) . ?
C2 H2 0.81(3) . ?
C3 C4 1.418(5) . ?
C3 H3 0.95(3) . ?
C4 C5 1.411(5) . ?
C4 H4 1.02(3) . ?
C5 H5 0.94(4) . ?
C6 C7 1.419(5) . ?
C6 C10 1.427(5) . ?
C6 H6 0.82(3) . ?
C7 C8 1.414(5) . ?
C7 H7 0.92(4) . ?
C8 C9 1.416(5) . ?
C8 H8 0.87(4) . ?
C9 C10 1.413(5) . ?
C9 H9 0.83(4) . ?
C10 H10 0.95(3) . ?
C11 H11A 0.92(4) . ?
C11 H11B 1.00(5) . ?
C11 H11C 1.06(4) . ?
C12 H12A 0.95(5) . ?
C12 H12B 0.88(4) . ?
C12 H12C 1.04(4) . ?
C13 H13A 1.03(4) . ?
C13 H13B 0.90(4) . ?
C13 H13C 0.94(4) . ?
C14 H14A 1.00(5) . ?
C14 H14B 0.85(5) . ?
C14 H14C 0.85(5) . ?
